data_2209384
loop_
_publ_author_name
'Nellas, Ricky B.'
'Fronczek, Frank R.'
'Newkome, George R.'
'Watkins, Steven F.'
'Xia, Yuanjiao'

_publ_section_title
;
 [6,6'-Bis(chloromethyl)-2,2'-bipyridyl]dichlorocobalt(II)
;
_journal_coeditor_code BH2020
_journal_issue 7
_journal_name_full 'Acta Crystallographica Section E'
_journal_page_first m1522
_journal_page_last m1523
_journal_paper_doi 10.1107/S1600536806021362
_journal_volume 62
_journal_year 2006
_chemical_formula_iupac '[Co (C12 H10 Cl2 N2) Cl2]'
_chemical_formula_moiety 'C12 H10 Cl4 Co1 N2'
_chemical_formula_sum 'C12 H10 Cl4 Co N2'
_chemical_formula_weight 382.95
_chemical_name_systematic
;
Dichloro[6,6'-bis(chloromethyl)-2,2'-bipyridine]cobalt(II)
;
_space_group_IT_number 14
_symmetry_cell_setting monoclinic
_symmetry_space_group_name_Hall '-P 2ybc'
_symmetry_space_group_name_H-M 'P 1 21/c 1'
_audit_creation_method 'WinGX routine CIF_UPDATE'
_cell_angle_alpha 90
_cell_angle_beta 104.847(6)
_cell_angle_gamma 90
_cell_formula_units_Z 4
_cell_length_a 7.4783(10)
_cell_length_b 15.727(2)
_cell_length_c 12.652(2)
_cell_measurement_reflns_used 5746
_cell_measurement_temperature 105
_cell_measurement_theta_max 33.7
_cell_measurement_theta_min 2.5
_cell_volume 1438.3(4)
_computing_cell_refinement 'HKL Denzo and Scalepack (Otwinowski & Minor, 1997)'
_computing_data_collection 'COLLECT (Nonius, 2000)'
_computing_data_reduction 'HKL Denzo and Scalepack'
_computing_molecular_graphics 'Ortep-3 for Windows (Farrugia, 1997)'
_computing_publication_material SHELXL97
_computing_structure_refinement 'SHELXL97 (Sheldrick, 1997)'
_computing_structure_solution 'SHELXS97 (Sheldrick, 1997)'
_diffrn_measured_fraction_theta_full 1
_diffrn_measured_fraction_theta_max 0.993
_diffrn_measurement_device 'Nonius KappaCCD (with Oxford Cryostream)'
_diffrn_measurement_method '\w scans with \k offsets'
_diffrn_radiation_type MoK\a
_diffrn_radiation_wavelength 0.71073
_diffrn_reflns_av_R_equivalents 0.025
_diffrn_reflns_limit_h_max 11
_diffrn_reflns_limit_h_min -11
_diffrn_reflns_limit_k_max 24
_diffrn_reflns_limit_k_min -24
_diffrn_reflns_limit_l_max 19
_diffrn_reflns_limit_l_min -19
_diffrn_reflns_number 41075
_diffrn_reflns_theta_full 25
_diffrn_reflns_theta_max 33.74
_diffrn_reflns_theta_min 2.59
_diffrn_standards_decay_% <2
_diffrn_standards_number 0
_exptl_absorpt_coefficient_mu 1.92
_exptl_absorpt_correction_T_max 0.8023
_exptl_absorpt_correction_T_min 0.6251
_exptl_absorpt_correction_type multi-scan
_exptl_absorpt_process_details '(HKL Scalepack; Otwinowski & Minor, 1997)'
_exptl_crystal_colour blue
_exptl_crystal_density_diffrn 1.77
_exptl_crystal_density_method 'not measured'
_exptl_crystal_description 'needle fragment'
_exptl_crystal_F_000 764
_exptl_crystal_size_max 0.27
_exptl_crystal_size_mid 0.18
_exptl_crystal_size_min 0.12
_refine_diff_density_max 0.667
_refine_diff_density_min -0.602
_refine_ls_extinction_method none
_refine_ls_goodness_of_fit_ref 1.038
_refine_ls_hydrogen_treatment constr
_refine_ls_matrix_type full
_refine_ls_number_parameters 172
_refine_ls_number_reflns 5719
_refine_ls_number_restraints 0
_refine_ls_restrained_S_all 1.038
_refine_ls_R_factor_gt 0.0301
_refine_ls_shift/su_max 0.001
_refine_ls_structure_factor_coef Fsqd
_refine_ls_weighting_details 'calc w=1/[\s^2^(Fo^2^)+(0.0211P)^2^+0.7315P] where P=(Fo^2^+2Fc^2^)/3'
_refine_ls_weighting_scheme calc
_refine_ls_wR_factor_ref 0.0647
_reflns_number_gt 4468
_reflns_number_total 5719
_reflns_threshold_expression I>2\s(I)
_cod_data_source_file bh2020.cif
_cod_data_source_block I
_cod_original_sg_symbol_H-M 'P 21/c'
_cod_database_code 2209384
_cod_database_fobs_code 2209384

loop_
_symmetry_equiv_pos_as_xyz
'x, y, z'
'-x, y+1/2, -z+1/2'
'-x, -y, -z'
'x, -y-1/2, z-1/2'

loop_
_atom_site_type_symbol
_atom_site_label
_atom_site_fract_x
_atom_site_fract_y
_atom_site_fract_z
_atom_site_U_iso_or_equiv
_atom_site_adp_type
_atom_site_calc_flag
_atom_site_refinement_flags
_atom_site_occupancy
C C1 0.26028(17) 0.52564(9) 0.48010(11) 0.0123(2) Uani d . 1
C C2 0.24551(19) 0.49927(9) 0.37336(11) 0.0151(3) Uani d . 1
H H2 0.2034 0.4436 0.3504 0.018 Uiso calc R 1
C C3 0.29348(19) 0.55590(10) 0.30096(11) 0.0169(3) Uani d . 1
H H3 0.2836 0.5393 0.2275 0.02 Uiso calc R 1
C C4 0.35579(19) 0.63666(9) 0.33606(11) 0.0163(3) Uani d . 1
H H4 0.3908 0.6756 0.2876 0.02 Uiso calc R 1
C C5 0.36601(18) 0.65952(9) 0.44366(11) 0.0141(2) Uani d . 1
C C6 0.4426(2) 0.74437(10) 0.48747(12) 0.0206(3) Uani d . 1
H H6A 0.4733 0.7777 0.4281 0.025 Uiso calc R 1
H H6B 0.5581 0.7358 0.5457 0.025 Uiso calc R 1
C C7 0.22199(17) 0.46853(8) 0.56568(11) 0.0124(2) Uani d . 1
C C8 0.16152(19) 0.38500(9) 0.54428(11) 0.0156(3) Uani d . 1
H H8 0.1396 0.3623 0.4725 0.019 Uiso calc R 1
C C9 0.13393(19) 0.33558(9) 0.62964(12) 0.0176(3) Uani d . 1
H H9 0.0919 0.2786 0.6167 0.021 Uiso calc R 1
C C10 0.1680(2) 0.36987(9) 0.73375(12) 0.0183(3) Uani d . 1
H H10 0.1515 0.3364 0.7931 0.022 Uiso calc R 1
C C11 0.22657(19) 0.45373(9) 0.75026(11) 0.0158(3) Uani d . 1
C C12 0.2636(2) 0.50013(10) 0.85810(12) 0.0242(3) Uani d . 1
H H12A 0.1727 0.5469 0.8516 0.029 Uiso calc R 1
H H12B 0.3882 0.526 0.8734 0.029 Uiso calc R 1
Cl Cl1 0.28064(6) 0.80267(3) 0.54180(3) 0.02751(9) Uani d . 1
Cl Cl2 0.59820(4) 0.66246(2) 0.76740(3) 0.01711(7) Uani d . 1
Cl Cl3 0.07805(5) 0.68802(2) 0.72467(3) 0.01767(7) Uani d . 1
Cl Cl4 0.25138(7) 0.43480(3) 0.97052(3) 0.03187(10) Uani d . 1
Co Co1 0.31309(3) 0.629925(12) 0.671622(14) 0.01289(5) Uani d . 1
N N1 0.31683(15) 0.60541(7) 0.51382(9) 0.0128(2) Uani d . 1
N N2 0.25287(15) 0.50206(7) 0.66723(9) 0.0128(2) Uani d . 1

loop_
_atom_site_aniso_label
_atom_site_aniso_U_11
_atom_site_aniso_U_22
_atom_site_aniso_U_33
_atom_site_aniso_U_12
_atom_site_aniso_U_13
_atom_site_aniso_U_23
C1 0.0096(6) 0.0122(6) 0.0145(6) 0.0020(4) 0.0019(4) -0.0014(5)
C2 0.0149(6) 0.0145(6) 0.0152(6) 0.0017(5) 0.0028(5) -0.0038(5)
C3 0.0167(6) 0.0214(7) 0.0126(6) 0.0026(5) 0.0037(5) -0.0017(5)
C4 0.0171(6) 0.0181(7) 0.0144(6) 0.0024(5) 0.0057(5) 0.0026(5)
C5 0.0146(6) 0.0132(6) 0.0152(6) 0.0010(5) 0.0050(5) 0.0018(5)
C6 0.0295(8) 0.0154(7) 0.0196(7) -0.0043(6) 0.0113(6) 0.0002(5)
C7 0.0104(6) 0.0115(6) 0.0142(6) 0.0017(4) 0.0013(4) 0.0004(5)
C8 0.0144(6) 0.0120(6) 0.0184(6) 0.0004(5) 0.0004(5) -0.0012(5)
C9 0.0153(6) 0.0108(6) 0.0243(7) -0.0003(5) 0.0008(5) 0.0017(5)
C10 0.0176(7) 0.0156(7) 0.0211(6) -0.0009(5) 0.0036(5) 0.0053(5)
C11 0.0150(6) 0.0159(6) 0.0157(6) 0.0002(5) 0.0024(5) 0.0030(5)
C12 0.0376(9) 0.0222(8) 0.0131(6) -0.0050(7) 0.0068(6) 0.0030(5)
Cl1 0.0422(2) 0.01841(18) 0.02455(18) 0.00156(16) 0.01341(16) -0.00462(14)
Cl2 0.01469(15) 0.01866(16) 0.01814(15) -0.00216(12) 0.00448(11) -0.00559(12)
Cl3 0.01765(15) 0.01706(16) 0.01940(15) 0.00116(12) 0.00677(12) -0.00433(12)
Cl4 0.0506(3) 0.0278(2) 0.01911(17) -0.00055(18) 0.01234(17) 0.00721(15)
Co1 0.01424(9) 0.01224(9) 0.01313(8) -0.00208(7) 0.00523(7) -0.00297(6)
N1 0.0132(5) 0.0113(5) 0.0142(5) 0.0005(4) 0.0042(4) -0.0003(4)
N2 0.0121(5) 0.0124(5) 0.0137(5) 0.0001(4) 0.0028(4) 0.0003(4)

loop_
_atom_type_symbol
_atom_type_description
_atom_type_scat_dispersion_real
_atom_type_scat_dispersion_imag
_atom_type_scat_source
C C 0.0033 0.0016 'International Tables Vol C Tables 4.2.6.8 and 6.1.1.4'
H H 0 0 'International Tables Vol C Tables 4.2.6.8 and 6.1.1.4'
Cl Cl 0.1484 0.1585 'International Tables Vol C Tables 4.2.6.8 and 6.1.1.4'
Co Co 0.3494 0.9721 'International Tables Vol C Tables 4.2.6.8 and 6.1.1.4'
N N 0.0061 0.0033 'International Tables Vol C Tables 4.2.6.8 and 6.1.1.4'

loop_
_geom_angle_atom_site_label_1
_geom_angle_atom_site_label_2
_geom_angle_atom_site_label_3
_geom_angle
_geom_angle_publ_flag
N1 C1 C2 121.47(13) ?
N1 C1 C7 115.54(11) y
C2 C1 C7 122.96(12) ?
C3 C2 C1 118.68(13) ?
C3 C2 H2 120.7 ?
C1 C2 H2 120.7 ?
C4 C3 C2 119.91(13) ?
C4 C3 H3 120 ?
C2 C3 H3 120 ?
C3 C4 C5 118.69(13) ?
C3 C4 H4 120.7 ?
C5 C4 H4 120.7 ?
N1 C5 C4 121.72(13) ?
N1 C5 C6 117.46(12) ?
C4 C5 C6 120.74(13) ?
C5 C6 Cl1 111.42(10) ?
C5 C6 H6A 109.3 ?
Cl1 C6 H6A 109.3 ?
C5 C6 H6B 109.3 ?
Cl1 C6 H6B 109.3 ?
H6A C6 H6B 108 ?
N2 C7 C8 121.34(12) ?
N2 C7 C1 115.94(12) y
C8 C7 C1 122.72(12) ?
C9 C8 C7 118.83(13) ?
C9 C8 H8 120.6 ?
C7 C8 H8 120.6 ?
C10 C9 C8 119.61(13) ?
C10 C9 H9 120.2 ?
C8 C9 H9 120.2 ?
C9 C10 C11 119.14(13) ?
C9 C10 H10 120.4 ?
C11 C10 H10 120.4 ?
N2 C11 C10 121.37(13) ?
N2 C11 C12 113.66(12) ?
C10 C11 C12 124.97(13) ?
C11 C12 Cl4 114.16(11) ?
C11 C12 H12A 108.7 ?
Cl4 C12 H12A 108.7 ?
C11 C12 H12B 108.7 ?
Cl4 C12 H12B 108.7 ?
H12A C12 H12B 107.6 ?
N1 Co1 N2 81.18(5) y
N1 Co1 Cl2 108.95(3) y
N2 Co1 Cl2 114.32(3) y
N1 Co1 Cl3 125.52(3) y
N2 Co1 Cl3 102.96(3) y
Cl2 Co1 Cl3 117.433(17) y
C5 N1 C1 119.50(12) ?
C5 N1 Co1 126.85(9) ?
C1 N1 Co1 113.64(9) y
C11 N2 C7 119.71(12) ?
C11 N2 Co1 127.09(9) ?
C7 N2 Co1 112.92(9) y

loop_
_geom_bond_atom_site_label_1
_geom_bond_atom_site_label_2
_geom_bond_distance
_geom_bond_publ_flag
C1 N1 1.3573(17) y
C1 C2 1.3898(18) ?
C1 C7 1.4899(19) y
C2 C3 1.389(2) ?
C2 H2 0.95 ?
C3 C4 1.386(2) ?
C3 H3 0.95 ?
C4 C5 1.3910(19) ?
C4 H4 0.95 ?
C5 N1 1.3472(17) ?
C5 C6 1.501(2) ?
C6 Cl1 1.7910(16) ?
C6 H6A 0.99 ?
C6 H6B 0.99 ?
C7 N2 1.3529(17) y
C7 C8 1.3932(19) ?
C8 C9 1.388(2) ?
C8 H8 0.95 ?
C9 C10 1.385(2) ?
C9 H9 0.95 ?
C10 C11 1.388(2) ?
C10 H10 0.95 ?
C11 N2 1.3513(18) ?
C11 C12 1.509(2) ?
C12 Cl4 1.7758(15) ?
C12 H12A 0.99 ?
C12 H12B 0.99 ?
Cl2 Co1 2.2253(5) y
Cl3 Co1 2.2315(4) y
Co1 N1 2.0406(12) y
Co1 N2 2.0583(12) y

loop_
_geom_torsion_atom_site_label_1
_geom_torsion_atom_site_label_2
_geom_torsion_atom_site_label_3
_geom_torsion_atom_site_label_4
_geom_torsion
N1 C1 C2 C3 1.2(2)
C7 C1 C2 C3 -176.67(12)
C1 C2 C3 C4 0.4(2)
C2 C3 C4 C5 -1.0(2)
C3 C4 C5 N1 -0.1(2)
C3 C4 C5 C6 176.52(13)
N1 C5 C6 Cl1 -59.16(15)
C4 C5 C6 Cl1 124.08(12)
N1 C1 C7 N2 -1.74(17)
C2 C1 C7 N2 176.28(12)
N1 C1 C7 C8 179.49(12)
C2 C1 C7 C8 -2.5(2)
N2 C7 C8 C9 -0.4(2)
C1 C7 C8 C9 178.31(12)
C7 C8 C9 C10 -0.4(2)
C8 C9 C10 C11 1.0(2)
C9 C10 C11 N2 -0.7(2)
C9 C10 C11 C12 178.16(14)
N2 C11 C12 Cl4 -174.23(11)
C10 C11 C12 Cl4 6.8(2)
C4 C5 N1 C1 1.75(19)
C6 C5 N1 C1 -174.98(12)
C4 C5 N1 Co1 -177.31(10)
C6 C5 N1 Co1 5.96(18)
C2 C1 N1 C5 -2.33(19)
C7 C1 N1 C5 175.73(11)
C2 C1 N1 Co1 176.85(10)
C7 C1 N1 Co1 -5.10(14)
N2 Co1 N1 C5 -173.83(12)
Cl2 Co1 N1 C5 -61.04(11)
Cl3 Co1 N1 C5 86.49(11)
N2 Co1 N1 C1 7.07(9)
Cl2 Co1 N1 C1 119.86(8)
Cl3 Co1 N1 C1 -92.62(9)
C10 C11 N2 C7 -0.1(2)
C12 C11 N2 C7 -179.10(13)
C10 C11 N2 Co1 173.32(10)
C12 C11 N2 Co1 -5.71(18)
C8 C7 N2 C11 0.65(19)
C1 C7 N2 C11 -178.14(12)
C8 C7 N2 Co1 -173.63(10)
C1 C7 N2 Co1 7.58(14)
N1 Co1 N2 C11 178.26(12)
Cl2 Co1 N2 C11 71.36(12)
Cl3 Co1 N2 C11 -57.16(12)
N1 Co1 N2 C7 -7.98(9)
Cl2 Co1 N2 C7 -114.87(9)
Cl3 Co1 N2 C7 116.60(9)
